data_4346119
loop_
_publ_author_name
'Knorr, Michael'
'Bonnot, Antoine'
'Lapprand, Antony'
'Khatyr, Abderrahim'
'Strohmann, Carsten'
'Kubicki, Marek M.'
'Rousselin, Yoann'
'Harvey, Pierre D.'

_publ_section_title
;
 Reactivity of CuI and CuBr toward dialkyl sulfides RSR: from discrete
 molecular Cu4I4S4 and Cu8I8S6 clusters to luminescent copper(I)
 coordination polymers.
;
_journal_issue 8
_journal_name_full 'Inorganic chemistry'
_journal_page_first 4076
_journal_page_last 4093
_journal_paper_doi 10.1021/acs.inorgchem.5b00327
_journal_volume 54
_journal_year 2015
_chemical_formula_moiety 'C12 H32 Br4 Cu4 S4'
_chemical_formula_sum 'C12 H32 Br4 Cu4 S4'
_chemical_formula_weight 878.42
_space_group_IT_number 14
_space_group_name_Hall '-P 2ybc'
_space_group_name_H-M_alt 'P 1 21/c 1'
_symmetry_cell_setting monoclinic
_symmetry_space_group_name_Hall '-P 2ybc'
_symmetry_space_group_name_H-M 'P 1 21/c 1'
_atom_sites_solution_hydrogens geom
_atom_sites_solution_primary direct
_atom_sites_solution_secondary difmap
_audit_creation_method SHELXL-97
_cell_angle_alpha 90.00
_cell_angle_beta 96.4820(10)
_cell_angle_gamma 90.00
_cell_formula_units_Z 4
_cell_length_a 8.4080(3)
_cell_length_b 22.2837(6)
_cell_length_c 14.0550(5)
_cell_measurement_reflns_used 5386
_cell_measurement_temperature 115(2)
_cell_measurement_theta_max 27.485
_cell_measurement_theta_min 0.998
_cell_volume 2616.53(15)
_computing_cell_refinement 'HKL Scalepack (Otwinowski & Minor 1997)'
_computing_data_collection 'Collect (Bruker AXS BV, 1997-2004)'
_computing_data_reduction 'HKL Denzo and Scalepack (Otwinowski & Minor 1997)'
_computing_molecular_graphics 'ORTEP3 (Farrugia,1997)'
_computing_publication_material 'WinGX publication routines (Farrugia, 1999)'
_computing_structure_refinement 'SHELXL-97 (Sheldrick, 1997)'
_computing_structure_solution 'SIR92 (Altomare et al., 1993)'
_diffrn_ambient_temperature 115(2)
_diffrn_measured_fraction_theta_full 0.996
_diffrn_measured_fraction_theta_max 0.996
_diffrn_measurement_device_type 'Nonius Kappa Apex II'
_diffrn_measurement_method CCD
_diffrn_radiation_monochromator graphite
_diffrn_radiation_source 'fine-focus sealed tube'
_diffrn_radiation_type MoK\a
_diffrn_radiation_wavelength 0.71073
_diffrn_reflns_av_R_equivalents 0.0967
_diffrn_reflns_av_sigmaI/netI 0.0691
_diffrn_reflns_limit_h_max 10
_diffrn_reflns_limit_h_min -10
_diffrn_reflns_limit_k_max 22
_diffrn_reflns_limit_k_min -28
_diffrn_reflns_limit_l_max 18
_diffrn_reflns_limit_l_min -17
_diffrn_reflns_number 18072
_diffrn_reflns_theta_full 27.48
_diffrn_reflns_theta_max 27.48
_diffrn_reflns_theta_min 1.72
_exptl_absorpt_coefficient_mu 9.632
_exptl_absorpt_correction_T_max 0.6658
_exptl_absorpt_correction_T_min 0.3428
_exptl_absorpt_correction_type multi-scan
_exptl_absorpt_process_details 'R.H. Blessing, Acta Cryst. (1995), a51, 33-38'
_exptl_crystal_colour colourless
_exptl_crystal_density_diffrn 2.230
_exptl_crystal_density_method 'not measured'
_exptl_crystal_description Plate
_exptl_crystal_F_000 1696
_exptl_crystal_size_max 0.22
_exptl_crystal_size_mid 0.05
_exptl_crystal_size_min 0.02
_refine_diff_density_max 1.172
_refine_diff_density_min -1.718
_refine_diff_density_rms 0.300
_refine_ls_extinction_method none
_refine_ls_goodness_of_fit_ref 1.119
_refine_ls_hydrogen_treatment noref
_refine_ls_matrix_type full
_refine_ls_number_constraints 0
_refine_ls_number_parameters 225
_refine_ls_number_reflns 5967
_refine_ls_number_restraints 0
_refine_ls_restrained_S_all 1.119
_refine_ls_R_factor_all 0.0706
_refine_ls_R_factor_gt 0.0521
_refine_ls_shift/su_max 0.005
_refine_ls_shift/su_mean 0.000
_refine_ls_structure_factor_coef Fsqd
_refine_ls_weighting_details 'calc w=1/[\s^2^(Fo^2^)+(0.0584P)^2^+18.3852P] where P=(Fo^2^+2Fc^2^)/3'
_refine_ls_weighting_scheme calc
_refine_ls_wR_factor_gt 0.1264
_refine_ls_wR_factor_ref 0.1449
_reflns_number_gt 4804
_reflns_number_total 5967
_reflns_threshold_expression >2sigma(I)
_cod_data_source_file ic5b00327_si_001.cif
_cod_data_source_block 10mkcubrmeset_115K_compound_9
_cod_original_sg_symbol_H-M 'P 21/c'
_cod_database_code 4346119

loop_
_symmetry_equiv_pos_as_xyz
'x, y, z'
'-x, y+1/2, -z+1/2'
'-x, -y, -z'
'x, -y-1/2, z-1/2'

loop_
_atom_site_label
_atom_site_type_symbol
_atom_site_fract_x
_atom_site_fract_y
_atom_site_fract_z
_atom_site_U_iso_or_equiv
_atom_site_adp_type
_atom_site_occupancy
_atom_site_symmetry_multiplicity
_atom_site_calc_flag
_atom_site_refinement_flags
C1 C -0.1661(11) -0.1858(4) 0.4327(7) 0.034(2) Uani 1 1 d .
H1A H -0.1204 -0.2129 0.4836 0.050 Uiso 1 1 calc R
H1B H -0.2134 -0.2095 0.3779 0.050 Uiso 1 1 calc R
H1C H -0.2490 -0.1609 0.4566 0.050 Uiso 1 1 calc R
C2 C -0.0356(10) -0.1460(4) 0.4017(6) 0.0268(18) Uani 1 1 d .
H2A H -0.0856 -0.1157 0.3562 0.032 Uiso 1 1 calc R
H2B H 0.0363 -0.1709 0.3668 0.032 Uiso 1 1 calc R
C3 C -0.0674(11) -0.0685(4) 0.5568(7) 0.032(2) Uani 1 1 d .
H3A H -0.1325 -0.0435 0.5100 0.049 Uiso 1 1 calc R
H3B H -0.0159 -0.0431 0.6082 0.049 Uiso 1 1 calc R
H3C H -0.1361 -0.0980 0.5837 0.049 Uiso 1 1 calc R
C4 C 0.4946(10) -0.1967(3) 0.7759(6) 0.0220(16) Uani 1 1 d .
H4A H 0.5351 -0.2221 0.7270 0.033 Uiso 1 1 calc R
H4B H 0.4232 -0.2203 0.8119 0.033 Uiso 1 1 calc R
H4C H 0.5847 -0.1817 0.8198 0.033 Uiso 1 1 calc R
C5 C 0.5471(9) -0.0976(3) 0.6655(5) 0.0190(15) Uani 1 1 d .
H5A H 0.6291 -0.0834 0.7166 0.023 Uiso 1 1 calc R
H5B H 0.5984 -0.1267 0.6253 0.023 Uiso 1 1 calc R
C6 C 0.4827(12) -0.0450(4) 0.6048(6) 0.033(2) Uani 1 1 d .
H6A H 0.4040 -0.0594 0.5530 0.050 Uiso 1 1 calc R
H6B H 0.5710 -0.0251 0.5773 0.050 Uiso 1 1 calc R
H6C H 0.4314 -0.0164 0.6447 0.050 Uiso 1 1 calc R
C7 C 0.2975(9) 0.1712(4) 0.8530(7) 0.0264(18) Uani 1 1 d .
H7A H 0.3095 0.2120 0.8289 0.040 Uiso 1 1 calc R
H7B H 0.2640 0.1730 0.9175 0.040 Uiso 1 1 calc R
H7C H 0.2165 0.1497 0.8103 0.040 Uiso 1 1 calc R
C8 C 0.5107(11) 0.1251(4) 0.7309(6) 0.0260(18) Uani 1 1 d .
H8A H 0.4187 0.1030 0.6974 0.031 Uiso 1 1 calc R
H8B H 0.5149 0.1653 0.7016 0.031 Uiso 1 1 calc R
C9 C 0.6659(11) 0.0911(4) 0.7212(6) 0.0291(19) Uani 1 1 d .
H9A H 0.7570 0.1145 0.7508 0.044 Uiso 1 1 calc R
H9B H 0.6769 0.0849 0.6533 0.044 Uiso 1 1 calc R
H9C H 0.6632 0.0522 0.7533 0.044 Uiso 1 1 calc R
C10 C 0.9337(10) 0.0792(4) 0.9913(6) 0.0233(17) Uani 1 1 d .
H10A H 0.9980 0.1022 0.9501 0.035 Uiso 1 1 calc R
H10B H 0.8664 0.0505 0.9522 0.035 Uiso 1 1 calc R
H10C H 1.0047 0.0574 1.0396 0.035 Uiso 1 1 calc R
C11 C 0.9548(9) 0.1767(4) 1.1183(6) 0.0217(16) Uani 1 1 d .
H11A H 1.0272 0.1935 1.0741 0.026 Uiso 1 1 calc R
H11B H 0.8992 0.2108 1.1453 0.026 Uiso 1 1 calc R
C12 C 1.0550(10) 0.1447(4) 1.1992(6) 0.0259(18) Uani 1 1 d .
H12A H 0.9849 0.1286 1.2442 0.039 Uiso 1 1 calc R
H12B H 1.1310 0.1730 1.2327 0.039 Uiso 1 1 calc R
H12C H 1.1138 0.1117 1.1731 0.039 Uiso 1 1 calc R
S1 S 0.0848(2) -0.10707(9) 0.49811(14) 0.0190(4) Uani 1 1 d .
S2 S 0.3857(2) -0.13412(8) 0.71876(12) 0.0145(3) Uani 1 1 d .
S3 S 0.4865(2) 0.13218(8) 0.85717(13) 0.0171(4) Uani 1 1 d .
S4 S 0.8075(2) 0.12997(8) 1.05037(12) 0.0136(3) Uani 1 1 d .
Cu1 Cu 0.21749(11) -0.17644(4) 0.59449(7) 0.0183(2) Uani 1 1 d .
Cu2 Cu 0.32233(11) -0.07608(4) 0.84391(6) 0.0167(2) Uani 1 1 d .
Cu3 Cu 0.41814(12) 0.03799(4) 0.90745(7) 0.0191(2) Uani 1 1 d .
Cu4 Cu 0.68142(11) 0.19264(4) 0.93264(7) 0.0172(2) Uani 1 1 d .
Br1 Br 0.10596(9) -0.26821(3) 0.65865(5) 0.01774(17) Uani 1 1 d .
Br2 Br 0.41932(9) -0.21883(3) 0.49118(5) 0.01953(18) Uani 1 1 d .
Br3 Br 0.17531(9) 0.01522(3) 0.79612(5) 0.01915(17) Uani 1 1 d .
Br4 Br 0.60978(8) -0.04830(3) 0.91749(5) 0.01584(16) Uani 1 1 d .

loop_
_atom_site_aniso_label
_atom_site_aniso_U_11
_atom_site_aniso_U_22
_atom_site_aniso_U_33
_atom_site_aniso_U_23
_atom_site_aniso_U_13
_atom_site_aniso_U_12
C1 0.033(5) 0.031(5) 0.036(5) -0.004(4) -0.004(4) -0.007(4)
C2 0.025(4) 0.033(4) 0.020(4) -0.006(4) -0.006(3) -0.001(4)
C3 0.036(5) 0.028(4) 0.036(5) 0.006(4) 0.015(4) 0.010(4)
C4 0.028(4) 0.019(4) 0.018(4) 0.000(3) -0.002(3) 0.006(3)
C5 0.022(4) 0.023(4) 0.013(3) -0.001(3) 0.002(3) -0.010(3)
C6 0.041(5) 0.034(5) 0.024(4) 0.012(4) 0.001(4) -0.012(4)
C7 0.017(4) 0.022(4) 0.041(5) 0.000(4) 0.004(3) 0.004(3)
C8 0.037(5) 0.027(4) 0.012(4) 0.006(3) -0.006(3) -0.010(4)
C9 0.036(5) 0.031(4) 0.024(4) -0.005(4) 0.014(4) -0.012(4)
C10 0.027(4) 0.023(4) 0.022(4) -0.002(3) 0.011(3) 0.001(3)
C11 0.021(4) 0.021(4) 0.023(4) 0.000(3) 0.001(3) -0.005(3)
C12 0.024(4) 0.031(4) 0.022(4) -0.014(3) 0.001(3) -0.004(3)
S1 0.0183(9) 0.0205(9) 0.0181(9) 0.0030(7) 0.0020(7) 0.0004(7)
S2 0.0169(8) 0.0158(8) 0.0111(8) -0.0011(6) 0.0026(6) -0.0007(6)
S3 0.0199(9) 0.0181(9) 0.0132(8) 0.0003(7) 0.0017(7) -0.0038(7)
S4 0.0138(8) 0.0143(8) 0.0127(8) 0.0012(6) 0.0023(6) 0.0002(6)
Cu1 0.0189(5) 0.0205(5) 0.0149(4) -0.0003(4) -0.0006(4) -0.0006(4)
Cu2 0.0197(5) 0.0177(4) 0.0133(4) -0.0002(3) 0.0043(3) -0.0002(3)
Cu3 0.0243(5) 0.0180(4) 0.0146(4) 0.0018(4) 0.0003(4) -0.0019(4)
Cu4 0.0192(5) 0.0168(4) 0.0154(4) 0.0011(3) 0.0014(3) -0.0005(3)
Br1 0.0204(4) 0.0167(3) 0.0169(4) -0.0010(3) 0.0059(3) -0.0007(3)
Br2 0.0278(4) 0.0177(4) 0.0145(4) -0.0016(3) 0.0086(3) -0.0022(3)
Br3 0.0209(4) 0.0159(3) 0.0192(4) 0.0012(3) -0.0039(3) -0.0002(3)
Br4 0.0158(3) 0.0198(4) 0.0116(3) -0.0029(3) 0.0002(3) 0.0000(3)

loop_
_atom_type_symbol
_atom_type_description
_atom_type_scat_dispersion_real
_atom_type_scat_dispersion_imag
_atom_type_scat_source
C C 0.0033 0.0016 'International Tables Vol C Tables 4.2.6.8 and 6.1.1.4'
H H 0.0000 0.0000 'International Tables Vol C Tables 4.2.6.8 and 6.1.1.4'
S S 0.1246 0.1234 'International Tables Vol C Tables 4.2.6.8 and 6.1.1.4'
Cu Cu 0.3201 1.2651 'International Tables Vol C Tables 4.2.6.8 and 6.1.1.4'
Br Br -0.2901 2.4595 'International Tables Vol C Tables 4.2.6.8 and 6.1.1.4'

loop_
_geom_angle_atom_site_label_1
_geom_angle_atom_site_label_2
_geom_angle_atom_site_label_3
_geom_angle
_geom_angle_site_symmetry_1
_geom_angle_site_symmetry_3
C2 C1 H1A 109.5 . .
C2 C1 H1B 109.5 . .
H1A C1 H1B 109.5 . .
C2 C1 H1C 109.5 . .
H1A C1 H1C 109.5 . .
H1B C1 H1C 109.5 . .
C1 C2 S1 115.2(6) . .
C1 C2 H2A 108.5 . .
S1 C2 H2A 108.5 . .
C1 C2 H2B 108.5 . .
S1 C2 H2B 108.5 . .
H2A C2 H2B 107.5 . .
S1 C3 H3A 109.5 . .
S1 C3 H3B 109.5 . .
H3A C3 H3B 109.5 . .
S1 C3 H3C 109.5 . .
H3A C3 H3C 109.5 . .
H3B C3 H3C 109.5 . .
S2 C4 H4A 109.5 . .
S2 C4 H4B 109.5 . .
H4A C4 H4B 109.5 . .
S2 C4 H4C 109.5 . .
H4A C4 H4C 109.5 . .
H4B C4 H4C 109.5 . .
C6 C5 S2 110.1(6) . .
C6 C5 H5A 109.6 . .
S2 C5 H5A 109.6 . .
C6 C5 H5B 109.6 . .
S2 C5 H5B 109.6 . .
H5A C5 H5B 108.2 . .
C5 C6 H6A 109.5 . .
C5 C6 H6B 109.5 . .
H6A C6 H6B 109.5 . .
C5 C6 H6C 109.5 . .
H6A C6 H6C 109.5 . .
H6B C6 H6C 109.5 . .
S3 C7 H7A 109.5 . .
S3 C7 H7B 109.5 . .
H7A C7 H7B 109.5 . .
S3 C7 H7C 109.5 . .
H7A C7 H7C 109.5 . .
H7B C7 H7C 109.5 . .
C9 C8 S3 108.8(6) . .
C9 C8 H8A 109.9 . .
S3 C8 H8A 109.9 . .
C9 C8 H8B 109.9 . .
S3 C8 H8B 109.9 . .
H8A C8 H8B 108.3 . .
C8 C9 H9A 109.5 . .
C8 C9 H9B 109.5 . .
H9A C9 H9B 109.5 . .
C8 C9 H9C 109.5 . .
H9A C9 H9C 109.5 . .
H9B C9 H9C 109.5 . .
S4 C10 H10A 109.5 . .
S4 C10 H10B 109.5 . .
H10A C10 H10B 109.5 . .
S4 C10 H10C 109.5 . .
H10A C10 H10C 109.5 . .
H10B C10 H10C 109.5 . .
C12 C11 S4 114.5(6) . .
C12 C11 H11A 108.6 . .
S4 C11 H11A 108.6 . .
C12 C11 H11B 108.6 . .
S4 C11 H11B 108.6 . .
H11A C11 H11B 107.6 . .
C11 C12 H12A 109.5 . .
C11 C12 H12B 109.5 . .
H12A C12 H12B 109.5 . .
C11 C12 H12C 109.5 . .
H12A C12 H12C 109.5 . .
H12B C12 H12C 109.5 . .
C3 S1 C2 101.7(4) . .
C3 S1 Cu1 112.1(3) . .
C2 S1 Cu1 108.4(3) . .
C4 S2 C5 99.4(4) . .
C4 S2 Cu2 104.1(3) . .
C5 S2 Cu2 108.2(3) . .
C4 S2 Cu1 104.9(3) . .
C5 S2 Cu1 107.0(3) . .
Cu2 S2 Cu1 129.19(9) . .
C7 S3 C8 101.9(4) . .
C7 S3 Cu4 108.3(3) . .
C8 S3 Cu4 110.5(3) . .
C7 S3 Cu3 101.5(3) . .
C8 S3 Cu3 106.2(3) . .
Cu4 S3 Cu3 125.71(9) . .
C11 S4 C10 101.5(4) . .
C11 S4 Cu2 108.0(3) . 3_657
C10 S4 Cu2 108.5(3) . 3_657
C11 S4 Cu4 105.0(3) . .
C10 S4 Cu4 107.0(3) . .
Cu2 S4 Cu4 124.46(8) 3_657 .
S1 Cu1 S2 112.96(8) . .
S1 Cu1 Br1 127.14(6) . .
S2 Cu1 Br1 106.66(6) . .
S1 Cu1 Br2 103.17(6) . .
S2 Cu1 Br2 101.07(6) . .
Br1 Cu1 Br2 101.97(4) . .
S4 Cu2 S2 111.85(7) 3_657 .
S4 Cu2 Br3 110.73(6) 3_657 .
S2 Cu2 Br3 114.46(6) . .
S4 Cu2 Br4 111.01(6) 3_657 .
S2 Cu2 Br4 98.84(6) . .
Br3 Cu2 Br4 109.37(4) . .
S4 Cu2 Cu3 114.46(6) 3_657 .
S2 Cu2 Cu3 132.62(6) . .
Br3 Cu2 Cu3 56.29(3) . .
Br4 Cu2 Cu3 55.34(3) . .
S3 Cu3 Br3 102.03(6) . .
S3 Cu3 Br4 122.36(6) . .
Br3 Cu3 Br4 110.93(4) . .
S3 Cu3 Br4 105.73(6) . 3_657
Br3 Cu3 Br4 118.42(4) . 3_657
Br4 Cu3 Br4 98.40(4) . 3_657
S3 Cu3 Cu2 143.65(6) . .
Br3 Cu3 Cu2 54.76(3) . .
Br4 Cu3 Cu2 58.50(3) . .
Br4 Cu3 Cu2 110.04(4) 3_657 .
S3 Cu4 S4 102.78(7) . .
S3 Cu4 Br2 114.41(6) . 2_656
S4 Cu4 Br2 109.01(6) . 2_656
S3 Cu4 Br1 119.28(6) . 2_656
S4 Cu4 Br1 106.41(6) . 2_656
Br2 Cu4 Br1 104.44(4) 2_656 2_656
Cu1 Br1 Cu4 77.03(4) . 2_646
Cu4 Br2 Cu1 76.25(4) 2_646 .
Cu2 Br3 Cu3 68.96(4) . .
Cu3 Br4 Cu3 81.60(4) . 3_657
Cu3 Br4 Cu2 66.17(3) . .
Cu3 Br4 Cu2 103.11(4) 3_657 .

loop_
_geom_bond_atom_site_label_1
_geom_bond_atom_site_label_2
_geom_bond_distance
_geom_bond_site_symmetry_2
C1 C2 1.513(12) .
C1 H1A 0.9800 .
C1 H1B 0.9800 .
C1 H1C 0.9800 .
C2 S1 1.818(8) .
C2 H2A 0.9900 .
C2 H2B 0.9900 .
C3 S1 1.816(8) .
C3 H3A 0.9800 .
C3 H3B 0.9800 .
C3 H3C 0.9800 .
C4 S2 1.806(8) .
C4 H4A 0.9800 .
C4 H4B 0.9800 .
C4 H4C 0.9800 .
C5 C6 1.514(11) .
C5 S2 1.815(7) .
C5 H5A 0.9900 .
C5 H5B 0.9900 .
C6 H6A 0.9800 .
C6 H6B 0.9800 .
C6 H6C 0.9800 .
C7 S3 1.806(8) .
C7 H7A 0.9800 .
C7 H7B 0.9800 .
C7 H7C 0.9800 .
C8 C9 1.527(13) .
C8 S3 1.816(8) .
C8 H8A 0.9900 .
C8 H8B 0.9900 .
C9 H9A 0.9800 .
C9 H9B 0.9800 .
C9 H9C 0.9800 .
C10 S4 1.815(8) .
C10 H10A 0.9800 .
C10 H10B 0.9800 .
C10 H10C 0.9800 .
C11 C12 1.516(11) .
C11 S4 1.807(8) .
C11 H11A 0.9900 .
C11 H11B 0.9900 .
C12 H12A 0.9800 .
C12 H12B 0.9800 .
C12 H12C 0.9800 .
S1 Cu1 2.264(2) .
S2 Cu2 2.2939(19) .
S2 Cu1 2.320(2) .
S3 Cu4 2.288(2) .
S3 Cu3 2.308(2) .
S4 Cu2 2.2821(19) 3_657
S4 Cu4 2.3272(19) .
Cu1 Br1 2.4630(11) .
Cu1 Br2 2.5371(12) .
Cu2 S4 2.2821(19) 3_657
Cu2 Br3 2.4354(12) .
Cu2 Br4 2.5942(12) .
Cu2 Cu3 2.7831(13) .
Cu3 Br3 2.4806(12) .
Cu3 Br4 2.5026(12) .
Cu3 Br4 2.5084(12) 3_657
Cu4 Br2 2.4414(11) 2_656
Cu4 Br1 2.4741(11) 2_656
Br1 Cu4 2.4741(11) 2_646
Br2 Cu4 2.4414(11) 2_646
Br4 Cu3 2.5084(12) 3_657
